data_4034681
loop_
_publ_author_name
'Li, Dan'
'Li, Zong-Jun'
'He, Fa-Gui'
'Geng, Chao'
'Gao, Xiang'

_publ_section_title
;
 Synthesizing 1,23-C60 Adducts with Improved Efficiency: A Type of Stable
 and Highly Soluble C60 Derivatives.
;
_journal_name_full 'The Journal of organic chemistry'
_journal_paper_doi 10.1021/acs.joc.9b02272
_journal_year 2019
_chemical_formula_sum 'C79 H30 O8 S2'
_chemical_formula_weight 1171.15
_space_group_IT_number 2
_space_group_name_Hall '-P 1'
_space_group_name_H-M_alt 'P -1'
_symmetry_cell_setting triclinic
_symmetry_space_group_name_H-M 'P -1'
_atom_sites_solution_hydrogens geom
_atom_sites_solution_primary direct
_atom_sites_solution_secondary difmap
_audit_creation_method SHELXL-97
_cell_angle_alpha 73.507(2)
_cell_angle_beta 87.844(2)
_cell_angle_gamma 85.918(2)
_cell_formula_units_Z 4
_cell_length_a 14.3500(14)
_cell_length_b 17.5032(17)
_cell_length_c 20.228(2)
_cell_measurement_reflns_used 2519
_cell_measurement_temperature 273(2)
_cell_measurement_theta_max 24.00
_cell_measurement_theta_min 1.36
_cell_volume 4858.5(8)
_computing_structure_refinement 'SHELXL-97 (Sheldrick, 1997)'
_computing_structure_solution 'SHELXS-97 (Sheldrick, 1990)'
_diffrn_ambient_temperature 273(2)
_diffrn_measured_fraction_theta_full 0.990
_diffrn_measured_fraction_theta_max 0.990
_diffrn_measurement_device_type 'Bruker APEX-II CCD'
_diffrn_radiation_monochromator graphite
_diffrn_radiation_source 'fine-focus sealed tube'
_diffrn_radiation_type MoK\a
_diffrn_radiation_wavelength 0.71073
_diffrn_reflns_av_R_equivalents 0.0456
_diffrn_reflns_av_sigmaI/netI 0.1083
_diffrn_reflns_limit_h_max 8
_diffrn_reflns_limit_h_min -16
_diffrn_reflns_limit_k_max 18
_diffrn_reflns_limit_k_min -20
_diffrn_reflns_limit_l_max 23
_diffrn_reflns_limit_l_min -23
_diffrn_reflns_number 23209
_diffrn_reflns_theta_full 24.00
_diffrn_reflns_theta_max 24.00
_diffrn_reflns_theta_min 1.36
_exptl_absorpt_coefficient_mu 0.185
_exptl_crystal_colour black
_exptl_crystal_density_diffrn 1.601
_exptl_crystal_density_method 'not measured'
_exptl_crystal_description block
_exptl_crystal_F_000 2400
_refine_diff_density_max 1.771
_refine_diff_density_min -0.764
_refine_diff_density_rms 0.116
_refine_ls_extinction_method none
_refine_ls_goodness_of_fit_ref 1.173
_refine_ls_hydrogen_treatment mixed
_refine_ls_matrix_type full
_refine_ls_number_parameters 1591
_refine_ls_number_reflns 15092
_refine_ls_number_restraints 114
_refine_ls_restrained_S_all 1.189
_refine_ls_R_factor_all 0.1993
_refine_ls_R_factor_gt 0.1249
_refine_ls_shift/su_max 0.000
_refine_ls_shift/su_mean 0.000
_refine_ls_structure_factor_coef Fsqd
_refine_ls_weighting_details 'calc w=1/[\s^2^(Fo^2^)+(0.2000P)^2^+0.0000P] where P=(Fo^2^+2Fc^2^)/3'
_refine_ls_weighting_scheme calc
_refine_ls_wR_factor_gt 0.3221
_refine_ls_wR_factor_ref 0.3727
_reflns_number_gt 8200
_reflns_number_total 15092
_reflns_threshold_expression >2sigma(I)
_cod_data_source_file jo9b02272_si_002.cif
_cod_data_source_block c007m
_cod_original_sg_symbol_H-M P-1
_cod_database_code 4034681

loop_
_symmetry_equiv_pos_as_xyz
'x, y, z'
'-x, -y, -z'

loop_
_atom_site_label
_atom_site_type_symbol
_atom_site_fract_x
_atom_site_fract_y
_atom_site_fract_z
_atom_site_U_iso_or_equiv
_atom_site_adp_type
_atom_site_occupancy
_atom_site_symmetry_multiplicity
_atom_site_calc_flag
_atom_site_refinement_flags
S1 S -0.1252(5) 0.7418(3) 0.5934(4) 0.200(3) Uani 1 1 d .
S2 S 0.0133(4) 0.8700(3) 0.5420(2) 0.1316(17) Uani 1 1 d .
S3 S 0.3012(5) 0.8924(2) 0.53249(19) 0.144(2) Uani 1 1 d .
S4 S 0.2456(4) 1.0416(3) 0.4212(2) 0.148(2) Uani 1 1 d .
O1 O 0.4705(4) 0.1931(3) 0.3696(3) 0.0435(14) Uani 1 1 d .
O2 O 0.3603(4) 0.1860(4) 0.2967(3) 0.0522(16) Uani 1 1 d .
O3 O 0.6447(5) 0.0338(4) 0.3200(3) 0.0567(17) Uani 1 1 d .
O4 O 0.5173(4) 0.0275(3) 0.3862(3) 0.0512(16) Uani 1 1 d .
O5 O 0.3784(3) 0.2761(3) 0.0941(3) 0.0340(13) Uani 1 1 d .
O6 O 0.3643(4) 0.1548(3) 0.0802(3) 0.0444(15) Uani 1 1 d .
O7 O 0.6199(4) 0.1493(3) -0.0069(3) 0.0360(13) Uani 1 1 d .
O8 O 0.5404(4) 0.0760(3) 0.0831(3) 0.0403(14) Uani 1 1 d .
O9 O -0.1415(4) 0.8575(3) 0.3448(3) 0.0383(13) Uani 1 1 d .
O10 O -0.2124(4) 0.7657(4) 0.4269(3) 0.0575(17) Uani 1 1 d .
O11 O -0.1747(4) 0.7292(3) 0.2105(3) 0.0355(13) Uani 1 1 d .
O12 O -0.2572(3) 0.8194(3) 0.2521(2) 0.0321(12) Uani 1 1 d .
O13 O 0.0972(4) 0.9916(3) 0.1857(3) 0.0376(14) Uani 1 1 d .
O14 O 0.1163(4) 0.9992(3) 0.0726(3) 0.0501(16) Uani 1 1 d .
O15 O 0.0882(4) 0.8502(3) 0.0497(3) 0.0419(14) Uani 1 1 d .
O16 O -0.0632(4) 0.8472(3) 0.0764(3) 0.0373(13) Uani 1 1 d .
C1 C 0.5899(5) 0.1977(4) 0.2463(3) 0.0264(17) Uani 1 1 d .
C2 C 0.5415(5) 0.2770(4) 0.2050(4) 0.0293(18) Uani 1 1 d .
C3 C 0.5379(5) 0.3040(4) 0.1355(4) 0.0232(16) Uani 1 1 d .
C4 C 0.5808(5) 0.2574(4) 0.0862(4) 0.0277(17) Uani 1 1 d .
C5 C 0.6578(5) 0.1994(4) 0.1263(4) 0.0267(17) Uani 1 1 d .
C6 C 0.6624(5) 0.1722(4) 0.1968(4) 0.0285(17) Uani 1 1 d .
C7 C 0.7529(6) 0.1549(4) 0.2271(4) 0.036(2) Uani 1 1 d .
C8 C 0.7506(6) 0.1783(5) 0.2914(4) 0.043(2) Uani 1 1 d .
C9 C 0.6560(6) 0.2144(4) 0.2977(4) 0.037(2) Uani 1 1 d .
C10 C 0.6450(6) 0.2785(6) 0.3221(4) 0.046(2) Uani 1 1 d .
C11 C 0.5816(6) 0.3457(5) 0.2912(4) 0.041(2) Uani 1 1 d .
C12 C 0.5331(5) 0.3455(4) 0.2330(4) 0.0290(18) Uani 1 1 d .
C13 C 0.5220(5) 0.4171(5) 0.1770(5) 0.040(2) Uani 1 1 d U
C14 C 0.5265(5) 0.3906(5) 0.1131(4) 0.0332(19) Uani 1 1 d .
C15 C 0.5691(6) 0.4357(5) 0.0554(4) 0.043(2) Uani 1 1 d .
C16 C 0.6268(7) 0.3975(5) 0.0153(4) 0.043(2) Uani 1 1 d .
C17 C 0.6425(6) 0.3172(4) 0.0313(4) 0.0331(19) Uani 1 1 d .
C18 C 0.7351(6) 0.2807(5) 0.0281(4) 0.043(2) Uani 1 1 d U
C19 C 0.7466(5) 0.2082(4) 0.0863(4) 0.0303(18) Uani 1 1 d .
C20 C 0.8307(6) 0.1887(5) 0.1166(5) 0.046(2) Uani 1 1 d .
C21 C 0.8353(6) 0.1607(5) 0.1888(5) 0.043(2) Uani 1 1 d .
C22 C 0.9176(6) 0.1921(5) 0.2117(5) 0.046(2) Uani 1 1 d .
C23 C 0.9094(6) 0.2140(5) 0.2716(5) 0.048(2) Uani 1 1 d .
C24 C 0.8277(7) 0.2077(5) 0.3124(5) 0.051(2) Uani 1 1 d .
C25 C 0.8133(7) 0.2741(5) 0.3392(4) 0.041(2) Uani 1 1 d .
C26 C 0.7293(6) 0.3119(6) 0.3440(4) 0.045(2) Uani 1 1 d .
C27 C 0.7114(7) 0.3972(5) 0.3253(4) 0.049(2) Uani 1 1 d .
C28 C 0.6240(6) 0.4216(5) 0.2923(4) 0.040(2) Uani 1 1 d .
C29 C 0.6110(6) 0.4863(5) 0.2359(5) 0.041(2) Uani 1 1 d .
C30 C 0.5613(6) 0.4850(5) 0.1782(5) 0.049(2) Uani 1 1 d .
C31 C 0.6043(6) 0.5326(4) 0.1170(4) 0.037(2) Uani 1 1 d .
C32 C 0.6116(6) 0.5102(5) 0.0572(4) 0.042(2) Uani 1 1 d .
C33 C 0.6964(7) 0.5145(5) 0.0160(4) 0.051(2) Uani 1 1 d .
C34 C 0.7093(7) 0.4480(5) -0.0093(4) 0.042(2) Uani 1 1 d .
C35 C 0.7947(8) 0.4095(6) -0.0153(4) 0.053(3) Uani 1 1 d .
C36 C 0.8100(7) 0.3272(6) 0.0033(4) 0.051(3) Uani 1 1 d .
C37 C 0.8966(6) 0.3045(6) 0.0360(5) 0.045(2) Uani 1 1 d .
C38 C 0.9112(6) 0.2379(5) 0.0922(5) 0.048(2) Uani 1 1 d .
C39 C 0.9620(7) 0.2383(6) 0.1510(6) 0.056(3) Uani 1 1 d .
C40 C 1.0013(6) 0.3083(6) 0.1508(6) 0.055(3) Uani 1 1 d .
C41 C 0.9972(6) 0.3311(5) 0.2163(5) 0.047(2) Uani 1 1 d .
C42 C 0.9529(6) 0.2880(6) 0.2749(5) 0.054(3) Uani 1 1 d .
C43 C 0.8942(6) 0.3249(5) 0.3146(4) 0.043(2) Uani 1 1 d .
C44 C 0.8817(6) 0.4041(5) 0.2978(4) 0.041(2) Uani 1 1 d .
C45 C 0.7851(6) 0.4425(6) 0.3034(4) 0.050(2) Uani 1 1 d .
C46 C 0.7758(6) 0.5167(5) 0.2439(5) 0.040(2) Uani 1 1 d .
C47 C 0.6913(7) 0.5371(5) 0.2124(5) 0.053(3) Uani 1 1 d .
C48 C 0.6866(7) 0.5656(5) 0.1389(5) 0.056(3) Uani 1 1 d .
C49 C 0.7684(6) 0.5707(4) 0.1014(5) 0.044(2) Uani 1 1 d .
C50 C 0.7718(7) 0.5457(5) 0.0360(4) 0.054(3) Uani 1 1 d .
C51 C 0.8662(6) 0.5079(5) 0.0309(4) 0.044(2) Uani 1 1 d .
C52 C 0.8800(7) 0.4420(6) 0.0058(5) 0.051(2) Uani 1 1 d .
C53 C 0.9400(6) 0.3785(6) 0.0375(5) 0.051(2) Uani 1 1 d .
C54 C 0.9921(6) 0.3788(6) 0.0942(5) 0.051(2) Uani 1 1 d .
C55 C 0.9803(6) 0.4462(5) 0.1218(5) 0.042(2) Uani 1 1 d .
C56 C 0.9842(5) 0.4175(5) 0.1959(5) 0.041(2) Uani 1 1 d .
C57 C 0.9244(6) 0.4547(5) 0.2353(4) 0.041(2) Uani 1 1 d .
C58 C 0.8630(5) 0.5211(4) 0.2035(4) 0.0336(19) Uani 1 1 d .
C59 C 0.8594(6) 0.5477(4) 0.1328(4) 0.037(2) Uani 1 1 d .
C60 C 0.9176(6) 0.5109(5) 0.0916(4) 0.044(2) Uani 1 1 d .
C61 C 0.5176(5) 0.1324(4) 0.2815(4) 0.0331(18) Uani 1 1 d .
C62 C 0.4404(6) 0.1714(5) 0.3167(4) 0.0354(19) Uani 1 1 d .
C63 C 0.5681(6) 0.0616(5) 0.3311(4) 0.038(2) Uani 1 1 d .
C64 C 0.4757(6) 0.1010(4) 0.2257(4) 0.037(2) Uani 1 1 d .
H64A H 0.4399 0.1450 0.1949 0.044 Uiso 1 1 calc R
H64B H 0.5269 0.0851 0.1988 0.044 Uiso 1 1 calc R
C65 C 0.4132(6) 0.0314(5) 0.2506(5) 0.051(2) Uani 1 1 d .
H65A H 0.3918 0.0169 0.2116 0.077 Uiso 1 1 calc R
H65B H 0.3605 0.0467 0.2757 0.077 Uiso 1 1 calc R
H65C H 0.4479 -0.0135 0.2802 0.077 Uiso 1 1 calc R
C66 C 0.4018(6) 0.2363(6) 0.4034(5) 0.052(2) Uani 1 1 d .
H66A H 0.3579 0.1998 0.4308 0.062 Uiso 1 1 calc R
H66B H 0.3671 0.2774 0.3690 0.062 Uiso 1 1 calc R
C67 C 0.4521(8) 0.2728(6) 0.4481(5) 0.072(3) Uani 1 1 d .
H67A H 0.4080 0.3012 0.4708 0.108 Uiso 1 1 calc R
H67B H 0.4949 0.3092 0.4205 0.108 Uiso 1 1 calc R
H67C H 0.4861 0.2317 0.4821 0.108 Uiso 1 1 calc R
C68 C 0.5591(8) -0.0480(5) 0.4309(5) 0.061(3) Uani 1 1 d .
H68A H 0.5254 -0.0614 0.4747 0.074 Uiso 1 1 calc R
H68B H 0.6234 -0.0409 0.4397 0.074 Uiso 1 1 calc R
C69 C 0.5566(9) -0.1153(6) 0.3993(6) 0.079(4) Uani 1 1 d .
H69A H 0.5853 -0.1629 0.4297 0.118 Uiso 1 1 calc R
H69B H 0.5900 -0.1024 0.3560 0.118 Uiso 1 1 calc R
H69C H 0.4929 -0.1238 0.3920 0.118 Uiso 1 1 calc R
C70 C 0.5091(5) 0.2191(4) 0.0453(4) 0.0322(18) Uani 1 1 d .
C71 C 0.4101(5) 0.2105(4) 0.0763(4) 0.0310(18) Uani 1 1 d .
C72 C 0.5559(6) 0.1385(5) 0.0436(4) 0.0343(19) Uani 1 1 d .
C73 C 0.4925(5) 0.2763(4) -0.0287(4) 0.0318(18) Uani 1 1 d .
H73A H 0.4654 0.3273 -0.0249 0.038 Uiso 1 1 calc R
H73B H 0.5522 0.2855 -0.0528 0.038 Uiso 1 1 calc R
C74 C 0.4280(7) 0.2434(5) -0.0713(4) 0.050(2) Uani 1 1 d .
H74A H 0.4207 0.2806 -0.1162 0.074 Uiso 1 1 calc R
H74B H 0.3681 0.2357 -0.0485 0.074 Uiso 1 1 calc R
H74C H 0.4549 0.1933 -0.0759 0.074 Uiso 1 1 calc R
C75 C 0.2741(6) 0.3422(5) 0.1581(5) 0.052(2) Uani 1 1 d .
H75A H 0.2128 0.3438 0.1786 0.078 Uiso 1 1 calc R
H75B H 0.2833 0.3922 0.1243 0.078 Uiso 1 1 calc R
H75C H 0.3201 0.3329 0.1933 0.078 Uiso 1 1 calc R
C76 C 0.2836(6) 0.2766(6) 0.1244(5) 0.057(3) Uani 1 1 d .
H76A H 0.2740 0.2258 0.1581 0.068 Uiso 1 1 calc R
H76B H 0.2375 0.2855 0.0888 0.068 Uiso 1 1 calc R
C77 C 0.6388(7) 0.0316(5) -0.0499(5) 0.057(3) Uani 1 1 d .
H77A H 0.6798 -0.0140 -0.0505 0.086 Uiso 1 1 calc R
H77B H 0.6298 0.0648 -0.0962 0.086 Uiso 1 1 calc R
H77C H 0.5796 0.0141 -0.0297 0.086 Uiso 1 1 calc R
C78 C 0.6811(6) 0.0783(4) -0.0082(4) 0.040(2) Uani 1 1 d .
H78A H 0.6905 0.0446 0.0385 0.048 Uiso 1 1 calc R
H78B H 0.7416 0.0948 -0.0280 0.048 Uiso 1 1 calc R
C79 C -0.0366(5) 0.7143(4) 0.3232(4) 0.0239(16) Uani 1 1 d .
C80 C 0.0256(5) 0.7803(4) 0.3309(3) 0.0251(16) Uani 1 1 d .
C81 C 0.0791(5) 0.8263(4) 0.2802(4) 0.0231(16) Uani 1 1 d .
C82 C 0.0837(5) 0.8205(4) 0.2044(3) 0.0204(15) Uani 1 1 d .
C83 C 0.0550(5) 0.7361(4) 0.2080(3) 0.0247(16) Uani 1 1 d .
C84 C 0.0036(5) 0.6894(4) 0.2604(4) 0.0249(16) Uani 1 1 d .
C85 C 0.0851(4) 0.6018(3) 0.2132(2) 0.057(3) Uani 1 1 d GU
C86 C 0.0228(3) 0.6065(3) 0.2664(3) 0.0218(16) Uani 1 1 d GU
C99 C 0.0286(3) 0.5485(3) 0.3297(2) 0.050(2) Uani 1 1 d G
C100 C 0.0966(4) 0.4859(3) 0.3397(3) 0.061(3) Uani 1 1 d GU
C101 C 0.1589(4) 0.4812(3) 0.2865(4) 0.044(2) Uani 1 1 d G
C102 C 0.1531(4) 0.5392(4) 0.2232(3) 0.078(4) Uani 1 1 d G
C87 C 0.1146(6) 0.6873(5) 0.1749(4) 0.036(2) Uani 1 1 d .
C88 C 0.1980(8) 0.7016(7) 0.1534(5) 0.058(3) Uani 1 1 d .
C89 C 0.2345(7) 0.7651(5) 0.1600(4) 0.051(3) Uani 1 1 d .
C90 C 0.1907(5) 0.8190(4) 0.1891(4) 0.0270(17) Uani 1 1 d .
C91 C 0.2385(6) 0.8497(5) 0.2384(6) 0.061(3) Uani 1 1 d U
C92 C 0.1647(7) 0.8540(4) 0.2981(4) 0.045(2) Uani 1 1 d .
C93 C 0.1944(10) 0.8365(6) 0.3638(7) 0.079(4) Uani 1 1 d .
C94 C 0.1446(8) 0.7959(6) 0.4121(6) 0.066(3) Uani 1 1 d U
C95 C 0.0603(5) 0.7649(5) 0.3999(4) 0.0285(18) Uani 1 1 d .
C96 C 0.0432(7) 0.6843(6) 0.4400(5) 0.054(2) Uani 1 1 d U
C97 C -0.0071(6) 0.6452(5) 0.3872(4) 0.0369(19) Uani 1 1 d U
C98 C 0.0118(6) 0.5735(7) 0.3884(6) 0.075(3) Uani 1 1 d .
C103 C 0.2472(6) 0.5615(6) 0.1949(5) 0.048(2) Uani 1 1 d U
C104 C 0.2786(9) 0.6328(6) 0.1653(4) 0.063(3) Uani 1 1 d .
C105 C 0.3543(9) 0.6654(8) 0.1772(6) 0.077(3) Uani 1 1 d .
C106 C 0.3440(7) 0.7472(5) 0.1785(4) 0.052(3) Uani 1 1 d U
C107 C 0.3746(7) 0.7853(7) 0.2214(5) 0.059(3) Uani 1 1 d .
C108 C 0.3353(9) 0.8284(6) 0.2566(7) 0.082(4) Uani 1 1 d .
C109 C 0.3561(8) 0.8173(6) 0.3233(6) 0.070(3) Uani 1 1 d U
C110 C 0.3012(6) 0.8136(5) 0.3827(5) 0.038(2) Uani 1 1 d .
C111 C 0.3038(12) 0.7550(7) 0.4429(6) 0.094(5) Uani 1 1 d .
C112 C 0.2089(6) 0.7343(6) 0.4730(5) 0.044(2) Uani 1 1 d .
C113 C 0.1721(9) 0.6676(7) 0.4997(5) 0.069(3) Uani 1 1 d .
C114 C 0.1034(9) 0.6301(8) 0.4896(5) 0.080(3) Uani 1 1 d U
C115 C 0.1118(7) 0.5532(6) 0.4850(5) 0.053(2) Uani 1 1 d U
C116 C 0.0861(7) 0.5144(6) 0.4429(5) 0.055(3) Uani 1 1 d .
C117 C 0.1263(9) 0.4673(6) 0.4071(7) 0.078(3) Uani 1 1 d U
C118 C 0.2189(6) 0.4487(5) 0.4249(6) 0.067(3) Uani 1 1 d U
C119 C 0.2912(7) 0.4430(4) 0.3669(5) 0.045(2) Uani 1 1 d .
C120 C 0.2618(9) 0.4588(6) 0.3021(7) 0.078(4) Uani 1 1 d .
C121 C 0.3109(8) 0.5039(5) 0.2512(6) 0.061(3) Uani 1 1 d .
C122 C 0.3957(5) 0.5361(5) 0.2636(4) 0.0355(19) Uani 1 1 d .
C123 C 0.4120(6) 0.6132(6) 0.2243(5) 0.051(2) Uani 1 1 d .
C124 C 0.4635(6) 0.6518(7) 0.2753(6) 0.062(3) Uani 1 1 d .
C125 C 0.4476(7) 0.7248(8) 0.2739(6) 0.072(3) Uani 1 1 d .
C126 C 0.4361(6) 0.7479(5) 0.3314(5) 0.047(2) Uani 1 1 d U
C127 C 0.4385(5) 0.6937(6) 0.3972(4) 0.042(2) Uani 1 1 d .
C128 C 0.3675(9) 0.6971(8) 0.4536(6) 0.081(4) Uani 1 1 d U
C129 C 0.3430(6) 0.6110(5) 0.4924(4) 0.038(2) Uani 1 1 d .
C130 C 0.2577(8) 0.5895(9) 0.5125(4) 0.069(3) Uani 1 1 d .
C131 C 0.2203(8) 0.5279(8) 0.5045(5) 0.074(4) Uani 1 1 d .
C132 C 0.2683(5) 0.4811(5) 0.4736(4) 0.036(2) Uani 1 1 d .
C133 C 0.3604(5) 0.4957(5) 0.4486(4) 0.0336(19) Uani 1 1 d .
C134 C 0.3764(5) 0.4735(4) 0.3848(4) 0.036(2) Uani 1 1 d .
C135 C 0.4287(6) 0.5207(5) 0.3322(4) 0.043(2) Uani 1 1 d .
C136 C 0.4696(5) 0.5898(5) 0.3408(4) 0.038(2) Uani 1 1 d .
C137 C 0.4536(5) 0.6123(5) 0.4029(4) 0.041(2) Uani 1 1 d .
C138 C 0.3998(5) 0.5641(5) 0.4580(4) 0.038(2) Uani 1 1 d .
C139 C -0.1478(5) 0.7314(4) 0.3264(3) 0.0270(17) Uani 1 1 d .
C140 C -0.1721(5) 0.7864(5) 0.3718(4) 0.037(2) Uani 1 1 d .
C141 C -0.1913(5) 0.7609(4) 0.2544(4) 0.0275(17) Uani 1 1 d .
C142 C -0.1947(5) 0.6506(5) 0.3588(4) 0.040(2) Uani 1 1 d .
H14A H -0.1679 0.6117 0.3365 0.048 Uiso 1 1 calc R
H14B H -0.1788 0.6315 0.4071 0.048 Uiso 1 1 calc R
C143 C -0.3007(5) 0.6543(5) 0.3534(5) 0.048(2) Uani 1 1 d .
H14C H -0.3228 0.6023 0.3745 0.073 Uiso 1 1 calc R
H14D H -0.3175 0.6716 0.3057 0.073 Uiso 1 1 calc R
H14E H -0.3284 0.6913 0.3766 0.073 Uiso 1 1 calc R
C144 C -0.0937(11) 0.9806(6) 0.3544(6) 0.095(5) Uani 1 1 d .
H14F H -0.1032 1.0198 0.3793 0.143 Uiso 1 1 calc R
H14G H -0.1065 1.0051 0.3065 0.143 Uiso 1 1 calc R
H14H H -0.0301 0.9590 0.3591 0.143 Uiso 1 1 calc R
C145 C -0.1572(7) 0.9156(6) 0.3826(5) 0.060(3) Uani 1 1 d .
H14I H -0.1451 0.8909 0.4311 0.072 Uiso 1 1 calc R
H14J H -0.2217 0.9370 0.3782 0.072 Uiso 1 1 calc R
C146 C -0.3114(6) 0.8443(5) 0.1894(4) 0.043(2) Uani 1 1 d .
H14K H -0.3398 0.7988 0.1819 0.052 Uiso 1 1 calc R
H14L H -0.2712 0.8665 0.1500 0.052 Uiso 1 1 calc R
C147 C -0.3854(6) 0.9057(6) 0.1973(5) 0.056(3) Uani 1 1 d .
H14M H -0.4217 0.9233 0.1562 0.084 Uiso 1 1 calc R
H14N H -0.3566 0.9504 0.2047 0.084 Uiso 1 1 calc R
H14O H -0.4253 0.8830 0.2360 0.084 Uiso 1 1 calc R
C148 C 0.0299(5) 0.8928(4) 0.1485(3) 0.0250(16) Uani 1 1 d .
C149 C 0.0878(5) 0.9656(5) 0.1295(4) 0.0345(19) Uani 1 1 d .
C150 C 0.0240(6) 0.8621(4) 0.0849(4) 0.0307(18) Uani 1 1 d .
C151 C -0.0645(5) 0.9152(4) 0.1769(4) 0.0278(17) Uani 1 1 d .
H15A H -0.0554 0.9255 0.2209 0.033 Uiso 1 1 calc R
H15B H -0.1035 0.8703 0.1853 0.033 Uiso 1 1 calc R
C152 C -0.1158(6) 0.9889(4) 0.1288(4) 0.041(2) Uani 1 1 d .
H15C H -0.1748 0.9996 0.1494 0.062 Uiso 1 1 calc R
H15D H -0.1259 0.9791 0.0854 0.062 Uiso 1 1 calc R
H15E H -0.0786 1.0342 0.1216 0.062 Uiso 1 1 calc R
C153 C 0.1483(7) 1.0802(5) 0.2450(5) 0.051(2) Uani 1 1 d .
H15F H 0.1813 1.1273 0.2407 0.076 Uiso 1 1 calc R
H15G H 0.1787 1.0357 0.2780 0.076 Uiso 1 1 calc R
H15H H 0.0852 1.0885 0.2602 0.076 Uiso 1 1 calc R
C154 C 0.1477(7) 1.0630(5) 0.1753(5) 0.049(2) Uani 1 1 d .
H15I H 0.1169 1.1074 0.1414 0.059 Uiso 1 1 calc R
H15J H 0.2111 1.0545 0.1592 0.059 Uiso 1 1 calc R
C155 C -0.1523(13) 0.7747(11) 0.0295(9) 0.159(7) Uani 1 1 d U
H15K H -0.1578 0.7511 -0.0075 0.238 Uiso 1 1 calc R
H15L H -0.2042 0.8126 0.0289 0.238 Uiso 1 1 calc R
H15M H -0.1521 0.7338 0.0727 0.238 Uiso 1 1 calc R
C156 C -0.0776(7) 0.8095(6) 0.0221(5) 0.061(3) Uani 1 1 d .
H15N H -0.0778 0.8499 -0.0221 0.073 Uiso 1 1 calc R
H15O H -0.0256 0.7711 0.0215 0.073 Uiso 1 1 calc R
C157 C -0.0606(12) 0.8031(7) 0.5695(7) 0.108(6) Uani 1 1 d .
C158 C 0.2678(11) 0.9671(6) 0.4771(6) 0.092(4) Uani 1 1 d .

loop_
_atom_site_aniso_label
_atom_site_aniso_U_11
_atom_site_aniso_U_22
_atom_site_aniso_U_33
_atom_site_aniso_U_23
_atom_site_aniso_U_13
_atom_site_aniso_U_12
S1 0.208(6) 0.097(3) 0.270(7) 0.011(4) -0.159(6) -0.024(4)
S2 0.131(4) 0.175(5) 0.093(3) -0.048(3) -0.042(3) 0.024(3)
S3 0.284(7) 0.087(3) 0.069(2) -0.021(2) -0.021(3) -0.056(3)
S4 0.206(6) 0.132(4) 0.101(3) -0.026(3) -0.041(3) 0.023(4)
O1 0.045(4) 0.052(4) 0.039(3) -0.020(3) 0.000(3) -0.010(3)
O2 0.039(4) 0.071(4) 0.048(4) -0.019(3) -0.001(3) -0.002(3)
O3 0.048(4) 0.049(4) 0.063(4) -0.003(3) 0.004(3) 0.005(3)
O4 0.055(4) 0.047(4) 0.044(4) -0.002(3) 0.009(3) -0.006(3)
O5 0.025(3) 0.039(3) 0.038(3) -0.013(3) -0.003(2) 0.001(2)
O6 0.037(3) 0.048(4) 0.052(4) -0.018(3) -0.003(3) -0.013(3)
O7 0.034(3) 0.033(3) 0.044(3) -0.017(3) 0.004(3) -0.002(2)
O8 0.053(4) 0.027(3) 0.041(3) -0.010(3) 0.008(3) -0.001(3)
O9 0.044(4) 0.042(3) 0.035(3) -0.021(3) 0.002(3) 0.003(3)
O10 0.060(4) 0.080(5) 0.030(3) -0.013(3) 0.016(3) -0.007(4)
O11 0.032(3) 0.044(3) 0.034(3) -0.017(3) -0.006(3) 0.000(3)
O12 0.023(3) 0.044(3) 0.029(3) -0.010(2) -0.009(2) 0.005(2)
O13 0.051(4) 0.021(3) 0.042(3) -0.007(2) -0.009(3) -0.009(2)
O14 0.063(4) 0.049(4) 0.035(3) -0.005(3) 0.013(3) -0.018(3)
O15 0.038(4) 0.058(4) 0.032(3) -0.020(3) 0.006(3) 0.003(3)
O16 0.042(4) 0.045(3) 0.033(3) -0.021(3) 0.009(3) -0.018(3)
C1 0.031(4) 0.026(4) 0.022(4) -0.007(3) -0.001(3) -0.003(3)
C2 0.019(4) 0.036(4) 0.041(5) -0.022(4) 0.004(3) -0.013(3)
C3 0.018(4) 0.027(4) 0.027(4) -0.008(3) -0.006(3) -0.007(3)
C4 0.028(4) 0.033(4) 0.025(4) -0.010(3) -0.003(3) -0.008(3)
C5 0.024(4) 0.026(4) 0.037(5) -0.017(3) -0.009(3) -0.008(3)
C6 0.034(5) 0.020(4) 0.032(4) -0.007(3) -0.006(4) -0.004(3)
C7 0.043(5) 0.022(4) 0.044(5) -0.009(4) -0.010(4) 0.000(4)
C8 0.050(6) 0.028(4) 0.039(5) 0.015(4) -0.014(4) -0.017(4)
C9 0.047(5) 0.027(4) 0.028(4) 0.006(3) -0.001(4) -0.012(4)
C10 0.048(6) 0.066(6) 0.025(4) -0.015(4) 0.016(4) -0.018(5)
C11 0.026(5) 0.068(6) 0.033(5) -0.020(4) 0.012(4) -0.017(4)
C12 0.012(4) 0.040(5) 0.039(5) -0.018(4) 0.008(3) -0.006(3)
C13 0.023(4) 0.029(4) 0.069(5) -0.018(4) 0.003(4) 0.014(3)
C14 0.022(4) 0.038(5) 0.039(5) -0.008(4) -0.010(4) -0.004(3)
C15 0.035(5) 0.052(5) 0.040(5) -0.004(4) -0.019(4) -0.007(4)
C16 0.063(6) 0.040(5) 0.030(5) -0.011(4) -0.022(4) -0.002(4)
C17 0.044(5) 0.035(5) 0.026(4) -0.014(3) -0.011(4) -0.011(4)
C18 0.052(5) 0.058(5) 0.032(4) -0.032(4) 0.015(4) -0.022(4)
C19 0.031(5) 0.030(4) 0.042(5) -0.031(4) 0.006(4) -0.001(3)
C20 0.045(6) 0.045(5) 0.056(6) -0.030(5) -0.005(5) 0.002(4)
C21 0.049(6) 0.028(4) 0.056(6) -0.019(4) 0.001(5) 0.010(4)
C22 0.025(5) 0.035(5) 0.074(7) -0.015(5) 0.006(5) 0.013(4)
C23 0.042(6) 0.047(5) 0.052(6) -0.012(5) -0.015(5) 0.014(4)
C24 0.060(7) 0.041(5) 0.047(6) 0.000(4) -0.021(5) -0.008(5)
C25 0.056(6) 0.047(5) 0.022(4) -0.012(4) -0.022(4) 0.003(5)
C26 0.051(6) 0.068(6) 0.018(4) -0.013(4) 0.007(4) -0.017(5)
C27 0.071(7) 0.052(6) 0.035(5) -0.027(4) 0.016(5) -0.018(5)
C28 0.041(5) 0.057(6) 0.025(4) -0.023(4) 0.005(4) 0.011(4)
C29 0.040(5) 0.039(5) 0.056(6) -0.039(5) 0.007(4) 0.001(4)
C30 0.043(6) 0.044(5) 0.063(6) -0.023(5) 0.000(5) 0.012(4)
C31 0.034(5) 0.028(4) 0.046(5) -0.006(4) 0.001(4) 0.005(4)
C32 0.058(6) 0.029(4) 0.036(5) -0.005(4) -0.012(4) 0.014(4)
C33 0.071(7) 0.035(5) 0.038(5) 0.007(4) -0.015(5) -0.001(5)
C34 0.076(7) 0.029(4) 0.019(4) -0.004(3) -0.006(4) -0.004(4)
C35 0.085(8) 0.056(6) 0.022(4) -0.017(4) 0.014(5) -0.015(6)
C36 0.076(7) 0.059(6) 0.027(5) -0.027(4) 0.018(5) -0.017(5)
C37 0.039(5) 0.065(6) 0.040(5) -0.033(5) 0.011(4) -0.003(5)
C38 0.046(6) 0.054(6) 0.056(6) -0.038(5) 0.015(5) -0.002(5)
C39 0.038(6) 0.055(6) 0.075(7) -0.024(5) 0.004(5) 0.020(5)
C40 0.017(5) 0.060(6) 0.098(8) -0.042(6) 0.005(5) 0.003(4)
C41 0.021(5) 0.060(6) 0.063(6) -0.020(5) -0.015(4) -0.005(4)
C42 0.031(5) 0.073(7) 0.057(6) -0.019(5) -0.021(5) -0.002(5)
C43 0.042(5) 0.048(5) 0.046(5) -0.026(4) -0.019(4) 0.005(4)
C44 0.040(5) 0.060(6) 0.034(5) -0.024(4) -0.008(4) -0.020(4)
C45 0.052(6) 0.075(7) 0.043(5) -0.045(5) 0.010(4) -0.032(5)
C46 0.039(5) 0.039(5) 0.061(6) -0.041(5) 0.005(4) -0.015(4)
C47 0.062(7) 0.048(6) 0.063(7) -0.038(5) -0.004(5) -0.001(5)
C48 0.069(7) 0.049(6) 0.060(7) -0.030(5) 0.004(5) -0.007(5)
C49 0.052(6) 0.022(4) 0.062(6) -0.017(4) 0.009(5) -0.004(4)
C50 0.078(8) 0.036(5) 0.040(5) 0.011(4) -0.014(5) -0.034(5)
C51 0.047(6) 0.039(5) 0.042(5) -0.003(4) 0.015(4) -0.025(4)
C52 0.058(7) 0.056(6) 0.042(5) -0.013(5) 0.024(5) -0.034(5)
C53 0.036(5) 0.078(7) 0.041(5) -0.020(5) 0.015(4) -0.016(5)
C54 0.035(5) 0.062(6) 0.057(6) -0.020(5) 0.014(5) -0.016(5)
C55 0.028(5) 0.044(5) 0.064(6) -0.032(5) 0.014(4) -0.018(4)
C56 0.021(4) 0.048(5) 0.059(6) -0.022(4) -0.006(4) -0.010(4)
C57 0.032(5) 0.051(5) 0.052(5) -0.030(5) 0.000(4) -0.023(4)
C58 0.027(4) 0.033(4) 0.048(5) -0.019(4) -0.003(4) -0.010(4)
C59 0.038(5) 0.029(4) 0.049(5) -0.015(4) 0.008(4) -0.017(4)
C60 0.042(5) 0.053(6) 0.047(5) -0.020(4) 0.009(4) -0.037(5)
C61 0.033(5) 0.035(4) 0.030(4) -0.008(4) -0.007(4) 0.001(4)
C62 0.035(5) 0.035(5) 0.035(5) -0.005(4) -0.005(4) -0.012(4)
C63 0.034(5) 0.044(5) 0.037(5) -0.010(4) 0.002(4) -0.019(4)
C64 0.043(5) 0.033(4) 0.038(5) -0.014(4) -0.007(4) -0.005(4)
C65 0.045(6) 0.050(5) 0.061(6) -0.014(5) -0.010(5) -0.020(4)
C66 0.046(6) 0.063(6) 0.050(6) -0.023(5) 0.000(5) 0.006(5)
C67 0.108(9) 0.070(7) 0.051(6) -0.033(6) 0.014(6) -0.032(7)
C68 0.083(8) 0.036(5) 0.053(6) 0.009(4) -0.016(6) -0.004(5)
C69 0.098(9) 0.049(6) 0.084(8) -0.003(6) -0.022(7) -0.023(6)
C70 0.031(5) 0.038(4) 0.036(4) -0.022(4) -0.003(4) -0.013(4)
C71 0.036(5) 0.034(4) 0.028(4) -0.013(3) -0.010(4) -0.005(4)
C72 0.036(5) 0.039(5) 0.036(5) -0.023(4) -0.004(4) -0.009(4)
C73 0.034(5) 0.036(4) 0.029(4) -0.014(3) -0.010(4) -0.001(4)
C74 0.054(6) 0.059(6) 0.041(5) -0.018(4) -0.013(4) -0.015(5)
C75 0.045(6) 0.059(6) 0.055(6) -0.026(5) 0.007(5) 0.013(5)
C76 0.031(5) 0.079(7) 0.069(7) -0.037(6) 0.001(5) -0.003(5)
C77 0.065(7) 0.044(5) 0.074(7) -0.035(5) 0.013(5) -0.010(5)
C78 0.051(6) 0.033(4) 0.038(5) -0.014(4) 0.003(4) 0.001(4)
C79 0.017(4) 0.028(4) 0.026(4) -0.009(3) 0.002(3) 0.002(3)
C80 0.025(4) 0.031(4) 0.023(4) -0.015(3) 0.002(3) 0.004(3)
C81 0.019(4) 0.025(4) 0.029(4) -0.016(3) -0.006(3) 0.007(3)
C82 0.017(4) 0.021(4) 0.024(4) -0.009(3) 0.002(3) 0.005(3)
C83 0.021(4) 0.033(4) 0.020(4) -0.006(3) -0.007(3) -0.009(3)
C84 0.012(4) 0.036(4) 0.030(4) -0.013(3) -0.005(3) -0.005(3)
C85 0.055(5) 0.064(5) 0.076(6) -0.059(5) -0.031(5) 0.011(4)
C86 0.017(4) 0.028(4) 0.024(4) -0.012(3) -0.009(3) -0.004(3)
C99 0.028(5) 0.053(6) 0.059(6) 0.002(5) -0.006(4) -0.015(4)
C100 0.072(6) 0.035(5) 0.067(6) 0.007(4) -0.023(5) -0.029(5)
C101 0.034(5) 0.051(6) 0.062(6) -0.037(5) 0.003(5) -0.008(4)
C102 0.097(10) 0.081(8) 0.080(8) -0.057(7) -0.018(7) -0.020(7)
C87 0.038(5) 0.055(5) 0.021(4) -0.022(4) -0.006(4) 0.006(4)
C88 0.059(7) 0.078(8) 0.036(5) -0.018(5) -0.004(5) 0.009(6)
C89 0.085(8) 0.042(5) 0.016(4) 0.004(4) 0.012(4) 0.013(5)
C90 0.022(4) 0.023(4) 0.031(4) 0.000(3) 0.004(3) -0.004(3)
C91 0.028(5) 0.031(4) 0.101(7) 0.023(4) -0.015(5) -0.019(4)
C92 0.088(7) 0.014(4) 0.030(5) -0.002(3) -0.030(5) 0.001(4)
C93 0.117(11) 0.033(6) 0.096(10) -0.038(6) -0.015(8) 0.010(6)
C94 0.078(7) 0.059(6) 0.079(6) -0.052(5) 0.030(5) -0.007(5)
C95 0.011(4) 0.055(5) 0.031(4) -0.030(4) 0.005(3) -0.006(3)
C96 0.053(3) 0.055(3) 0.052(3) -0.0134(12) 0.0007(10) -0.0010(11)
C97 0.035(2) 0.037(2) 0.038(2) -0.0084(11) 0.0006(10) -0.0024(10)
C98 0.022(5) 0.094(9) 0.099(9) -0.009(7) 0.012(6) -0.022(5)
C103 0.038(5) 0.071(6) 0.052(5) -0.048(5) 0.005(4) 0.000(4)
C104 0.117(10) 0.056(6) 0.024(5) -0.027(5) 0.017(6) 0.005(7)
C105 0.072(8) 0.114(10) 0.057(7) -0.047(7) 0.031(6) -0.017(8)
C106 0.068(6) 0.033(4) 0.038(5) 0.010(4) 0.040(4) 0.013(4)
C107 0.058(7) 0.087(8) 0.038(5) -0.017(5) 0.011(5) -0.054(6)
C108 0.106(11) 0.056(7) 0.093(9) -0.029(7) 0.045(8) -0.052(7)
C109 0.092(7) 0.057(6) 0.066(6) -0.009(5) -0.025(6) -0.050(5)
C110 0.033(5) 0.030(4) 0.061(6) -0.028(4) 0.002(4) -0.011(4)
C111 0.165(15) 0.066(8) 0.067(8) -0.042(7) -0.046(9) -0.008(9)
C112 0.024(5) 0.074(7) 0.053(6) -0.049(5) 0.007(4) -0.011(5)
C113 0.115(10) 0.080(8) 0.029(5) -0.034(5) 0.024(6) -0.047(8)
C114 0.093(7) 0.108(8) 0.047(6) -0.034(5) 0.029(5) -0.025(6)
C115 0.056(6) 0.061(5) 0.038(5) -0.011(4) 0.031(4) -0.009(4)
C116 0.068(7) 0.063(6) 0.035(5) -0.006(5) 0.013(5) -0.048(5)
C117 0.083(7) 0.058(6) 0.092(7) -0.015(5) 0.017(6) -0.030(5)
C118 0.027(5) 0.041(5) 0.107(7) 0.029(5) -0.022(5) -0.022(4)
C119 0.070(7) 0.019(4) 0.050(6) -0.018(4) -0.032(5) 0.015(4)
C120 0.095(10) 0.057(7) 0.090(9) -0.037(7) -0.037(8) 0.019(7)
C121 0.087(8) 0.030(5) 0.078(7) -0.037(5) 0.034(7) -0.006(5)
C122 0.025(4) 0.040(5) 0.043(5) -0.018(4) -0.001(4) 0.014(4)
C123 0.041(6) 0.067(6) 0.033(5) -0.003(5) 0.016(4) 0.022(5)
C124 0.021(5) 0.068(7) 0.089(8) -0.014(6) 0.030(5) -0.006(5)
C125 0.022(5) 0.118(10) 0.085(8) -0.037(8) 0.008(5) -0.025(6)
C126 0.031(5) 0.045(5) 0.065(6) -0.011(4) -0.018(4) -0.021(4)
C127 0.019(4) 0.073(6) 0.043(5) -0.028(5) -0.006(4) -0.009(4)
C128 0.083(7) 0.090(7) 0.094(7) -0.060(6) -0.055(6) 0.009(6)
C129 0.035(5) 0.055(5) 0.024(4) -0.010(4) -0.019(4) 0.000(4)
C130 0.045(7) 0.135(11) 0.011(4) 0.003(6) -0.008(4) 0.011(7)
C131 0.063(8) 0.115(10) 0.022(5) 0.017(6) -0.001(5) -0.020(8)
C132 0.022(4) 0.051(5) 0.026(4) 0.002(4) 0.004(4) 0.010(4)
C133 0.030(5) 0.036(4) 0.031(4) -0.004(4) -0.010(4) 0.007(4)
C134 0.027(4) 0.028(4) 0.043(5) -0.001(4) -0.005(4) 0.020(4)
C135 0.026(5) 0.053(5) 0.042(5) -0.008(4) -0.001(4) 0.020(4)
C136 0.008(4) 0.061(6) 0.031(5) 0.005(4) 0.006(3) 0.005(4)
C137 0.019(4) 0.058(6) 0.040(5) -0.004(4) -0.003(4) -0.009(4)
C138 0.022(4) 0.058(6) 0.028(4) 0.000(4) -0.010(4) 0.004(4)
C139 0.016(4) 0.040(4) 0.022(4) -0.007(3) -0.002(3) 0.005(3)
C140 0.022(4) 0.055(6) 0.032(5) -0.009(4) -0.011(4) 0.009(4)
C141 0.012(4) 0.031(4) 0.035(5) -0.003(4) -0.003(3) -0.001(3)
C142 0.022(4) 0.049(5) 0.041(5) 0.005(4) 0.003(4) -0.015(4)
C143 0.022(5) 0.063(6) 0.051(6) 0.000(5) 0.002(4) -0.002(4)
C144 0.188(15) 0.038(6) 0.070(8) -0.032(6) -0.021(9) 0.000(8)
C145 0.061(7) 0.070(7) 0.061(6) -0.047(6) -0.011(5) 0.029(6)
C146 0.035(5) 0.056(5) 0.044(5) -0.023(4) -0.014(4) 0.006(4)
C147 0.046(6) 0.071(7) 0.044(6) -0.010(5) -0.012(5) 0.018(5)
C148 0.027(4) 0.025(4) 0.022(4) -0.006(3) 0.001(3) 0.002(3)
C149 0.031(5) 0.035(4) 0.038(5) -0.012(4) -0.007(4) 0.006(4)
C150 0.030(5) 0.030(4) 0.027(4) 0.000(3) 0.001(4) -0.001(4)
C151 0.025(4) 0.031(4) 0.032(4) -0.017(3) -0.004(3) 0.003(3)
C152 0.047(5) 0.031(4) 0.046(5) -0.015(4) -0.011(4) 0.021(4)
C153 0.059(6) 0.038(5) 0.058(6) -0.013(4) -0.013(5) -0.014(4)
C154 0.059(6) 0.036(5) 0.059(6) -0.018(4) -0.003(5) -0.020(4)
C155 0.179(11) 0.186(11) 0.141(10) -0.075(8) -0.004(8) -0.084(9)
C156 0.065(7) 0.082(7) 0.059(6) -0.052(6) 0.013(5) -0.032(6)
C157 0.150(14) 0.054(7) 0.124(11) -0.023(7) -0.099(11) 0.009(8)
C158 0.172(14) 0.054(7) 0.050(7) -0.011(6) 0.000(8) -0.026(8)

loop_
_atom_type_symbol
_atom_type_description
_atom_type_scat_dispersion_real
_atom_type_scat_dispersion_imag
_atom_type_scat_source
C C 0.0033 0.0016 'International Tables Vol C Tables 4.2.6.8 and 6.1.1.4'
H H 0.0000 0.0000 'International Tables Vol C Tables 4.2.6.8 and 6.1.1.4'
O O 0.0106 0.0060 'International Tables Vol C Tables 4.2.6.8 and 6.1.1.4'
S S 0.1246 0.1234 'International Tables Vol C Tables 4.2.6.8 and 6.1.1.4'

loop_
_geom_angle_atom_site_label_1
_geom_angle_atom_site_label_2
_geom_angle_atom_site_label_3
_geom_angle
C62 O1 C66 116.2(7)
C63 O4 C68 115.2(7)
C71 O5 C76 117.5(6)
C72 O7 C78 115.8(6)
C140 O9 C145 118.3(7)
C141 O12 C146 115.2(6)
C149 O13 C154 116.3(6)
C150 O16 C156 116.0(7)
C9 C1 C2 108.8(6)
C9 C1 C6 99.9(6)
C2 C1 C6 106.5(6)
C9 C1 C61 113.4(6)
C2 C1 C61 112.6(6)
C6 C1 C61 114.6(6)
C3 C2 C12 108.5(7)
C3 C2 C1 125.7(6)
C12 C2 C1 120.3(6)
C2 C3 C14 110.7(6)
C2 C3 C4 124.0(6)
C14 C3 C4 120.5(6)
C5 C4 C3 106.5(5)
C5 C4 C17 100.0(6)
C3 C4 C17 106.5(5)
C5 C4 C70 115.7(6)
C3 C4 C70 117.7(6)
C17 C4 C70 108.7(5)
C6 C5 C19 117.9(7)
C6 C5 C4 125.2(7)
C19 C5 C4 110.4(6)
C5 C6 C7 118.0(7)
C5 C6 C1 123.7(6)
C7 C6 C1 110.9(6)
C21 C7 C6 123.3(8)
C21 C7 C8 118.4(7)
C6 C7 C8 109.2(7)
C24 C8 C7 121.1(8)
C24 C8 C9 120.8(8)
C7 C8 C9 106.4(7)
C10 C9 C8 119.5(8)
C10 C9 C1 123.8(8)
C8 C9 C1 110.9(7)
C9 C10 C11 121.8(8)
C9 C10 C26 120.0(8)
C11 C10 C26 106.7(8)
C12 C11 C10 119.0(8)
C12 C11 C28 118.3(8)
C10 C11 C28 109.3(7)
C11 C12 C13 120.0(7)
C11 C12 C2 121.3(7)
C13 C12 C2 108.8(7)
C30 C13 C12 121.3(8)
C30 C13 C14 120.5(8)
C12 C13 C14 105.7(6)
C15 C14 C3 123.0(8)
C15 C14 C13 119.4(7)
C3 C14 C13 106.3(6)
C14 C15 C16 119.1(8)
C14 C15 C32 119.7(8)
C16 C15 C32 108.7(8)
C17 C16 C15 123.0(8)
C17 C16 C34 117.7(8)
C15 C16 C34 107.3(7)
C16 C17 C18 121.4(8)
C16 C17 C4 122.7(8)
C18 C17 C4 109.5(6)
C36 C18 C17 120.6(8)
C36 C18 C19 120.6(8)
C17 C18 C19 109.2(7)
C20 C19 C18 119.0(7)
C20 C19 C5 122.3(7)
C18 C19 C5 107.6(7)
C19 C20 C21 119.6(8)
C19 C20 C38 121.6(8)
C21 C20 C38 107.3(8)
C7 C21 C20 118.6(8)
C7 C21 C22 120.1(8)
C20 C21 C22 108.9(8)
C23 C22 C39 123.1(9)
C23 C22 C21 118.0(8)
C39 C22 C21 106.4(8)
C22 C23 C24 123.5(8)
C22 C23 C42 119.0(9)
C24 C23 C42 107.0(8)
C8 C24 C23 118.8(9)
C8 C24 C25 118.2(9)
C23 C24 C25 110.4(8)
C26 C25 C24 124.1(8)
C26 C25 C43 117.2(8)
C24 C25 C43 106.7(8)
C25 C26 C27 124.9(8)
C25 C26 C10 117.4(8)
C27 C26 C10 106.4(8)
C45 C27 C28 119.3(9)
C45 C27 C26 117.4(9)
C28 C27 C26 112.1(8)
C29 C28 C27 123.6(8)
C29 C28 C11 117.3(7)
C27 C28 C11 105.5(7)
C28 C29 C30 123.5(8)
C28 C29 C47 117.1(8)
C30 C29 C47 108.7(8)
C13 C30 C29 119.7(9)
C13 C30 C31 119.6(8)
C29 C30 C31 109.9(8)
C32 C31 C30 122.2(8)
C32 C31 C48 118.3(8)
C30 C31 C48 106.9(8)
C31 C32 C33 123.1(8)
C31 C32 C15 118.6(8)
C33 C32 C15 106.3(7)
C50 C33 C34 120.1(10)
C50 C33 C32 118.3(9)
C34 C33 C32 110.3(8)
C35 C34 C33 124.0(9)
C35 C34 C16 118.0(7)
C33 C34 C16 107.3(8)
C34 C35 C36 123.5(9)
C34 C35 C52 117.9(8)
C36 C35 C52 106.7(9)
C35 C36 C18 118.6(10)
C35 C36 C37 110.1(8)
C18 C36 C37 118.6(9)
C38 C37 C36 123.5(8)
C38 C37 C53 117.2(8)
C36 C37 C53 107.6(8)
C37 C38 C39 123.5(8)
C37 C38 C20 116.6(8)
C39 C38 C20 107.6(9)
C40 C39 C38 117.8(9)
C40 C39 C22 120.2(9)
C38 C39 C22 109.8(9)
C39 C40 C54 122.3(9)
C39 C40 C41 117.5(9)
C54 C40 C41 109.1(8)
C42 C41 C56 119.2(9)
C42 C41 C40 123.0(8)
C56 C41 C40 105.3(8)
C41 C42 C43 121.7(9)
C41 C42 C23 117.2(8)
C43 C42 C23 108.0(8)
C44 C43 C42 120.6(9)
C44 C43 C25 120.3(8)
C42 C43 C25 107.9(7)
C43 C44 C57 121.4(8)
C43 C44 C45 119.6(8)
C57 C44 C45 105.7(8)
C27 C45 C46 120.5(9)
C27 C45 C44 120.6(9)
C46 C45 C44 107.0(7)
C47 C46 C58 121.1(8)
C47 C46 C45 118.5(8)
C58 C46 C45 107.2(7)
C46 C47 C48 120.5(9)
C46 C47 C29 120.8(9)
C48 C47 C29 106.4(8)
C49 C48 C47 118.1(10)
C49 C48 C31 120.6(8)
C47 C48 C31 108.1(8)
C48 C49 C59 123.1(9)
C48 C49 C50 118.6(8)
C59 C49 C50 106.9(8)
C33 C50 C51 119.1(9)
C33 C50 C49 121.1(9)
C51 C50 C49 106.8(7)
C52 C51 C60 119.8(9)
C52 C51 C50 121.5(8)
C60 C51 C50 106.9(8)
C53 C52 C51 121.0(9)
C53 C52 C35 108.1(8)
C51 C52 C35 117.4(9)
C52 C53 C54 121.7(9)
C52 C53 C37 107.5(8)
C54 C53 C37 119.7(9)
C53 C54 C40 119.4(8)
C53 C54 C55 119.1(9)
C40 C54 C55 107.9(8)
C60 C55 C54 120.3(8)
C60 C55 C56 119.0(7)
C54 C55 C56 108.5(8)
C57 C56 C55 118.7(8)
C57 C56 C41 119.1(8)
C55 C56 C41 109.2(7)
C56 C57 C58 121.2(8)
C56 C57 C44 117.8(8)
C58 C57 C44 111.0(8)
C59 C58 C57 119.6(8)
C59 C58 C46 119.0(7)
C57 C58 C46 109.0(7)
C58 C59 C60 120.7(8)
C58 C59 C49 118.1(8)
C60 C59 C49 109.8(7)
C55 C60 C59 120.8(8)
C55 C60 C51 118.0(8)
C59 C60 C51 109.6(8)
C63 C61 C62 112.4(7)
C63 C61 C64 106.8(6)
C62 C61 C64 109.8(7)
C63 C61 C1 109.8(6)
C62 C61 C1 108.4(6)
C64 C61 C1 109.6(6)
O2 C62 O1 122.7(8)
O2 C62 C61 124.3(7)
O1 C62 C61 112.9(7)
O3 C63 O4 121.9(8)
O3 C63 C61 124.1(8)
O4 C63 C61 113.7(8)
C65 C64 C61 117.0(7)
O1 C66 C67 108.4(8)
O4 C68 C69 112.2(8)
C72 C70 C71 111.6(6)
C72 C70 C73 112.1(6)
C71 C70 C73 102.8(6)
C72 C70 C4 105.7(6)
C71 C70 C4 115.0(6)
C73 C70 C4 109.8(6)
O6 C71 O5 124.0(7)
O6 C71 C70 124.5(7)
O5 C71 C70 111.4(6)
O8 C72 O7 125.0(7)
O8 C72 C70 125.3(7)
O7 C72 C70 109.6(7)
C74 C73 C70 113.0(6)
O5 C76 C75 107.7(7)
O7 C78 C77 110.8(7)
C84 C79 C97 105.9(6)
C84 C79 C80 105.5(5)
C97 C79 C80 100.6(5)
C84 C79 C139 116.8(5)
C97 C79 C139 108.7(6)
C80 C79 C139 117.5(6)
C81 C80 C95 115.1(6)
C81 C80 C79 125.9(6)
C95 C80 C79 112.7(6)
C80 C81 C92 119.4(6)
C80 C81 C82 123.4(6)
C92 C81 C82 111.3(6)
C83 C82 C90 105.5(5)
C83 C82 C81 106.2(5)
C90 C82 C81 101.8(5)
C83 C82 C148 115.7(5)
C90 C82 C148 110.8(5)
C81 C82 C148 115.6(5)
C84 C83 C87 110.6(7)
C84 C83 C82 125.0(6)
C87 C83 C82 118.7(6)
C83 C84 C86 111.4(6)
C83 C84 C79 125.0(6)
C86 C84 C79 119.0(6)
C86 C85 C102 120.0
C86 C85 C87 108.8(4)
C102 C85 C87 117.8(5)
C85 C86 C99 120.0
C85 C86 C84 106.8(5)
C99 C86 C84 122.7(4)
C98 C99 C86 117.4(6)
C98 C99 C100 112.2(6)
C86 C99 C100 120.0
C117 C100 C101 120.9(7)
C117 C100 C99 108.3(7)
C101 C100 C99 120.0
C102 C101 C100 120.0
C102 C101 C120 108.0(7)
C100 C101 C120 119.5(6)
C101 C102 C85 120.0
C101 C102 C103 111.2(6)
C85 C102 C103 115.4(6)
C88 C87 C83 125.0(8)
C88 C87 C85 122.7(8)
C83 C87 C85 101.9(6)
C87 C88 C89 119.6(10)
C87 C88 C104 121.4(10)
C89 C88 C104 107.3(9)
C88 C89 C90 125.0(10)
C88 C89 C106 111.1(8)
C90 C89 C106 113.4(8)
C89 C90 C91 121.3(8)
C89 C90 C82 121.9(7)
C91 C90 C82 110.1(7)
C108 C91 C90 123.3(10)
C108 C91 C92 118.3(9)
C90 C91 C92 106.9(7)
C93 C92 C81 122.8(10)
C93 C92 C91 119.0(10)
C81 C92 C91 106.2(6)
C94 C93 C92 119.2(12)
C94 C93 C110 108.4(10)
C92 C93 C110 121.9(12)
C93 C94 C95 122.3(11)
C93 C94 C112 111.8(10)
C95 C94 C112 114.2(9)
C94 C95 C80 121.2(8)
C94 C95 C96 117.0(8)
C80 C95 C96 110.4(7)
C114 C96 C95 127.7(9)
C114 C96 C97 115.4(8)
C95 C96 C97 105.2(7)
C98 C97 C79 126.0(9)
C98 C97 C96 120.9(9)
C79 C97 C96 107.3(6)
C97 C98 C99 123.6(10)
C97 C98 C116 122.4(10)
C99 C98 C116 102.1(8)
C104 C103 C102 130.1(9)
C104 C103 C121 116.0(9)
C102 C103 C121 101.1(8)
C105 C104 C103 130.6(11)
C105 C104 C88 105.4(10)
C103 C104 C88 112.3(11)
C104 C105 C123 113.0(12)
C104 C105 C106 117.3(11)
C123 C105 C106 118.3(11)
C107 C106 C105 132.8(10)
C107 C106 C89 115.2(8)
C105 C106 C89 98.8(9)
C108 C107 C106 134.3(11)
C108 C107 C125 104.5(10)
C106 C107 C125 108.3(10)
C107 C108 C109 121.7(14)
C107 C108 C91 111.7(12)
C109 C108 C91 116.5(12)
C108 C109 C110 133.0(11)
C108 C109 C126 99.3(11)
C110 C109 C126 114.9(9)
C111 C110 C109 127.5(10)
C111 C110 C93 107.4(10)
C109 C110 C93 110.9(9)
C128 C111 C110 120.9(15)
C128 C111 C112 116.4(12)
C110 C111 C112 113.2(12)
C113 C112 C111 132.7(10)
C113 C112 C94 112.8(9)
C111 C112 C94 99.1(9)
C114 C113 C112 139.1(12)
C114 C113 C130 98.2(10)
C112 C113 C130 110.0(10)
C113 C114 C115 123.7(13)
C113 C114 C96 108.5(12)
C115 C114 C96 115.3(10)
C116 C115 C114 137.3(11)
C116 C115 C131 109.2(10)
C114 C115 C131 101.7(10)
C115 C116 C117 137.6(11)
C115 C116 C98 108.1(10)
C117 C116 C98 103.6(9)
C116 C117 C118 110.3(11)
C116 C117 C100 113.8(10)
C118 C117 C100 122.7(11)
C117 C118 C132 124.7(11)
C117 C118 C119 118.1(10)
C132 C118 C119 106.3(7)
C120 C119 C134 123.1(10)
C120 C119 C118 118.9(10)
C134 C119 C118 105.1(7)
C121 C120 C119 119.4(12)
C121 C120 C101 107.5(9)
C119 C120 C101 119.8(11)
C120 C121 C122 121.5(10)
C120 C121 C103 112.2(10)
C122 C121 C103 115.0(8)
C123 C122 C135 111.4(8)
C123 C122 C121 117.0(8)
C135 C122 C121 120.4(8)
C105 C123 C122 128.1(10)
C105 C123 C124 115.2(9)
C122 C123 C124 105.0(8)
C125 C124 C136 120.5(11)
C125 C124 C123 121.8(10)
C136 C124 C123 105.4(8)
C124 C125 C126 122.2(12)
C124 C125 C107 123.0(10)
C126 C125 C107 103.0(10)
C125 C126 C127 122.4(9)
C125 C126 C109 111.4(9)
C127 C126 C109 113.5(9)
C137 C127 C126 118.6(8)
C137 C127 C128 104.4(8)
C126 C127 C128 123.3(9)
C111 C128 C127 119.4(12)
C111 C128 C129 120.3(13)
C127 C128 C129 108.8(9)
C130 C129 C138 118.6(9)
C130 C129 C128 124.6(10)
C138 C129 C128 102.8(8)
C131 C130 C129 125.8(12)
C131 C130 C113 108.3(10)
C129 C130 C113 115.1(11)
C130 C131 C132 119.5(11)
C130 C131 C115 107.8(11)
C132 C131 C115 119.2(10)
C131 C132 C133 122.0(9)
C131 C132 C118 118.4(9)
C133 C132 C118 108.7(8)
C132 C133 C138 117.3(7)
C132 C133 C134 110.5(7)
C138 C133 C134 120.9(7)
C135 C134 C133 119.4(8)
C135 C134 C119 118.3(8)
C133 C134 C119 109.5(7)
C134 C135 C122 117.3(8)
C134 C135 C136 120.6(8)
C122 C135 C136 110.5(7)
C137 C136 C135 120.3(7)
C137 C136 C124 118.5(8)
C135 C136 C124 107.7(8)
C127 C137 C136 117.6(8)
C127 C137 C138 112.2(8)
C136 C137 C138 119.9(8)
C129 C138 C133 116.8(7)
C129 C138 C137 111.9(8)
C133 C138 C137 118.8(7)
C140 C139 C141 113.8(6)
C140 C139 C142 108.4(6)
C141 C139 C142 102.5(6)
C140 C139 C79 109.7(6)
C141 C139 C79 112.8(6)
C142 C139 C79 109.2(6)
O10 C140 O9 124.4(8)
O10 C140 C139 123.7(8)
O9 C140 C139 111.8(7)
O11 C141 O12 125.5(7)
O11 C141 C139 123.2(6)
O12 C141 C139 110.8(6)
C143 C142 C139 115.6(7)
O9 C145 C144 108.5(8)
O12 C146 C147 108.2(6)
C149 C148 C151 108.7(6)
C149 C148 C150 108.6(6)
C151 C148 C150 114.1(6)
C149 C148 C82 110.1(6)
C151 C148 C82 110.8(5)
C150 C148 C82 104.3(5)
O14 C149 O13 124.1(7)
O14 C149 C148 126.1(7)
O13 C149 C148 109.6(7)
O15 C150 O16 124.3(7)
O15 C150 C148 125.6(7)
O16 C150 C148 110.1(6)
C148 C151 C152 113.6(6)
O13 C154 C153 106.4(7)
C155 C156 O16 113.3(11)
S1 C157 S2 178.5(13)
S4 C158 S3 174.0(12)

loop_
_geom_bond_atom_site_label_1
_geom_bond_atom_site_label_2
_geom_bond_distance
S1 C157 1.435(17)
S2 C157 1.602(16)
S3 C158 1.522(12)
S4 C158 1.487(11)
O1 C62 1.329(9)
O1 C66 1.465(10)
O2 C62 1.218(9)
O3 C63 1.209(10)
O4 C63 1.324(9)
O4 C68 1.475(10)
O5 C71 1.343(9)
O5 C76 1.471(10)
O6 C71 1.197(8)
O7 C72 1.329(9)
O7 C78 1.476(9)
O8 C72 1.188(9)
O9 C140 1.308(10)
O9 C145 1.438(9)
O10 C140 1.209(9)
O11 C141 1.180(8)
O12 C141 1.335(8)
O12 C146 1.455(9)
O13 C149 1.353(9)
O13 C154 1.449(9)
O14 C149 1.204(9)
O15 C150 1.186(9)
O16 C150 1.324(9)
O16 C156 1.460(9)
C1 C9 1.533(10)
C1 C2 1.534(10)
C1 C6 1.548(10)
C1 C61 1.594(10)
C2 C3 1.353(10)
C2 C12 1.461(10)
C3 C14 1.452(10)
C3 C4 1.543(10)
C4 C5 1.533(10)
C4 C17 1.585(10)
C4 C70 1.635(9)
C5 C6 1.371(10)
C5 C19 1.478(10)
C6 C7 1.433(10)
C7 C21 1.381(12)
C7 C8 1.469(12)
C8 C24 1.382(12)
C8 C9 1.473(12)
C9 C10 1.345(11)
C10 C11 1.441(12)
C10 C26 1.514(12)
C11 C12 1.390(11)
C11 C28 1.506(12)
C12 C13 1.435(11)
C13 C30 1.357(12)
C13 C14 1.491(11)
C14 C15 1.360(11)
C15 C16 1.404(12)
C15 C32 1.488(11)
C16 C17 1.354(11)
C16 C34 1.511(13)
C17 C18 1.439(12)
C18 C36 1.387(12)
C18 C19 1.469(11)
C19 C20 1.352(11)
C20 C21 1.405(12)
C20 C38 1.475(13)
C21 C22 1.480(12)
C22 C23 1.370(12)
C22 C39 1.420(13)
C23 C24 1.401(13)
C23 C42 1.495(13)
C24 C25 1.415(12)
C25 C26 1.347(12)
C25 C43 1.497(13)
C26 C27 1.438(12)
C27 C45 1.353(12)
C27 C28 1.423(12)
C28 C29 1.369(12)
C29 C30 1.396(12)
C29 C47 1.486(13)
C30 C31 1.427(12)
C31 C32 1.374(11)
C31 C48 1.485(12)
C32 C33 1.443(13)
C33 C50 1.370(12)
C33 C34 1.398(12)
C34 C35 1.373(13)
C35 C36 1.385(12)
C35 C52 1.510(13)
C36 C37 1.408(13)
C37 C38 1.388(13)
C37 C53 1.485(13)
C38 C39 1.420(13)
C39 C40 1.385(13)
C40 C54 1.427(13)
C40 C41 1.486(13)
C41 C42 1.372(13)
C41 C56 1.451(12)
C42 C43 1.392(13)
C43 C44 1.330(11)
C44 C57 1.464(12)
C44 C45 1.511(13)
C45 C46 1.501(13)
C46 C47 1.367(12)
C46 C58 1.463(11)
C47 C48 1.430(13)
C48 C49 1.369(13)
C49 C59 1.454(12)
C49 C50 1.504(12)
C50 C51 1.478(13)
C51 C52 1.384(12)
C51 C60 1.472(12)
C52 C53 1.374(13)
C53 C54 1.395(13)
C54 C55 1.438(12)
C55 C60 1.404(12)
C55 C56 1.441(12)
C56 C57 1.400(12)
C57 C58 1.419(11)
C58 C59 1.374(11)
C59 C60 1.407(12)
C61 C63 1.512(11)
C61 C62 1.521(11)
C61 C64 1.543(10)
C64 C65 1.523(11)
C66 C67 1.482(12)
C68 C69 1.493(13)
C70 C72 1.527(11)
C70 C71 1.531(11)
C70 C73 1.563(10)
C73 C74 1.532(10)
C75 C76 1.489(11)
C77 C78 1.499(11)
C79 C84 1.536(10)
C79 C97 1.549(10)
C79 C80 1.556(10)
C79 C139 1.604(9)
C80 C81 1.359(10)
C80 C95 1.444(10)
C81 C92 1.446(11)
C81 C82 1.565(9)
C82 C83 1.543(9)
C82 C90 1.554(10)
C82 C148 1.609(9)
C83 C84 1.367(10)
C83 C87 1.444(11)
C84 C86 1.430(8)
C85 C86 1.3900
C85 C102 1.3900
C85 C87 1.558(10)
C86 C99 1.3900
C99 C98 1.385(14)
C99 C100 1.3900
C100 C117 1.385(14)
C100 C101 1.3900
C101 C102 1.3900
C101 C120 1.522(13)
C102 C103 1.481(10)
C87 C88 1.275(13)
C88 C89 1.304(13)
C88 C104 1.583(14)
C89 C90 1.353(11)
C89 C106 1.618(14)
C90 C91 1.470(13)
C91 C108 1.446(16)
C91 C92 1.590(14)
C92 C93 1.354(14)
C93 C94 1.264(15)
C93 C110 1.589(15)
C94 C95 1.419(13)
C94 C112 1.649(15)
C95 C96 1.446(12)
C96 C114 1.436(15)
C96 C97 1.635(12)
C97 C98 1.258(13)
C98 C116 1.645(15)
C103 C104 1.325(14)
C103 C121 1.563(14)
C104 C105 1.322(15)
C105 C123 1.375(15)
C105 C106 1.436(15)
C106 C107 1.337(13)
C107 C108 1.269(14)
C107 C125 1.624(16)
C108 C109 1.350(16)
C109 C110 1.399(14)
C109 C126 1.589(15)
C110 C111 1.352(14)
C111 C128 1.292(16)
C111 C112 1.496(18)
C112 C113 1.282(13)
C113 C114 1.276(15)
C113 C130 1.740(16)
C114 C115 1.371(15)
C115 C116 1.308(13)
C115 C131 1.621(15)
C116 C117 1.333(15)
C117 C118 1.382(14)
C118 C132 1.492(13)
C118 C119 1.556(14)
C119 C120 1.338(13)
C119 C134 1.466(12)
C120 C121 1.320(15)
C121 C122 1.437(13)
C122 C123 1.388(12)
C122 C135 1.429(11)
C123 C124 1.609(15)
C124 C125 1.274(14)
C124 C136 1.456(13)
C125 C126 1.339(14)
C126 C127 1.398(12)
C127 C137 1.399(12)
C127 C128 1.512(15)
C128 C129 1.546(15)
C129 C130 1.322(14)
C129 C138 1.418(11)
C130 C131 1.290(16)
C131 C132 1.309(15)
C132 C133 1.412(11)
C133 C138 1.423(11)
C133 C134 1.455(11)
C134 C135 1.380(11)
C135 C136 1.436(12)
C136 C137 1.425(12)
C137 C138 1.429(11)
C139 C140 1.524(11)
C139 C141 1.541(10)
C139 C142 1.567(10)
C142 C143 1.524(10)
C144 C145 1.480(16)
C146 C147 1.494(11)
C148 C149 1.520(10)
C148 C151 1.521(10)
C148 C150 1.536(10)
C151 C152 1.536(10)
C153 C154 1.523(12)
C155 C156 1.254(17)
